data_4073237
loop_
_publ_author_name
'Hirotsu, Masakazu'
'Nishida, Takuo'
'Sasaki, Hiromitsu'
'Muraoka, Takako'
'Yoshimura, Takashi'
'Ueno, Keiji'

_publ_section_title
;
 Photochemical Reaction of CpFe(CO)2SiMe3(Cp = \h5-C5H5) with a
 Trihydrosilane Containing a Bulky Amino Substituent,
 Bis(trimethylsilyl)aminosilane
;
_journal_issue 10
_journal_name_full Organometallics
_journal_page_first 2495
_journal_paper_doi 10.1021/om070185j
_journal_volume 26
_journal_year 2007
_chemical_formula_sum 'C25 H33 Fe3 N O4 Si3'
_chemical_formula_weight 663.34
_chemical_name_systematic
; 
 ? 
;
_space_group_IT_number 2
_symmetry_cell_setting triclinic
_symmetry_space_group_name_Hall '-P 1'
_symmetry_space_group_name_H-M 'P -1'
_atom_sites_solution_hydrogens geom
_atom_sites_solution_primary direct
_atom_sites_solution_secondary difmap
_audit_creation_method SHELXL-97
_cell_angle_alpha 90.697(3)
_cell_angle_beta 91.267(3)
_cell_angle_gamma 100.896(4)
_cell_formula_units_Z 2
_cell_length_a 10.0782(7)
_cell_length_b 11.2516(9)
_cell_length_c 12.1662(8)
_cell_measurement_reflns_used 9858
_cell_measurement_temperature 113(2)
_cell_measurement_theta_max 32.0307
_cell_measurement_theta_min 1.6746
_cell_volume 1354.21(17)
_computing_structure_refinement 'SHELXL-97 (Sheldrick, 1997)'
_computing_structure_solution 'SHELXS-97 (Sheldrick, 1990)'
_diffrn_ambient_temperature 113(2)
_diffrn_detector_area_resol_mean 10
_diffrn_measured_fraction_theta_full 0.727
_diffrn_measured_fraction_theta_max 0.727
_diffrn_measurement_device_type 'Rigaku RAXIS-IV'
_diffrn_measurement_method dtprofit.ref
_diffrn_radiation_monochromator graphite
_diffrn_radiation_source 'Rotating Anode'
_diffrn_radiation_type MoK\a
_diffrn_radiation_wavelength 0.71070
_diffrn_reflns_av_R_equivalents 0.0313
_diffrn_reflns_av_sigmaI/netI 0.0286
_diffrn_reflns_limit_h_max 13
_diffrn_reflns_limit_h_min -13
_diffrn_reflns_limit_k_max 14
_diffrn_reflns_limit_k_min -13
_diffrn_reflns_limit_l_max 16
_diffrn_reflns_limit_l_min -16
_diffrn_reflns_number 11166
_diffrn_reflns_theta_full 32.16
_diffrn_reflns_theta_max 32.16
_diffrn_reflns_theta_min 1.67
_exptl_absorpt_coefficient_mu 1.751
_exptl_absorpt_correction_T_max 1.0
_exptl_absorpt_correction_T_min 0.8594
_exptl_absorpt_correction_type multi-scan
_exptl_crystal_colour Black
_exptl_crystal_density_diffrn 1.627
_exptl_crystal_density_method 'not measured'
_exptl_crystal_description Platelet
_exptl_crystal_F_000 684
_exptl_crystal_size_max 0.22
_exptl_crystal_size_mid 0.10
_exptl_crystal_size_min 0.23
_refine_diff_density_max 0.801
_refine_diff_density_min -1.474
_refine_diff_density_rms 0.159
_refine_ls_extinction_method none
_refine_ls_goodness_of_fit_ref 1.076
_refine_ls_hydrogen_treatment mixed
_refine_ls_matrix_type full
_refine_ls_number_parameters 331
_refine_ls_number_reflns 6928
_refine_ls_number_restraints 0
_refine_ls_restrained_S_all 1.076
_refine_ls_R_factor_all 0.0501
_refine_ls_R_factor_gt 0.0486
_refine_ls_shift/su_max 0.001
_refine_ls_shift/su_mean 0.000
_refine_ls_structure_factor_coef Fsqd
_refine_ls_weighting_details 'calc w=1/[\s^2^(Fo^2^)+(0.0936P)^2^+0.8514P] where P=(Fo^2^+2Fc^2^)/3'
_refine_ls_weighting_scheme calc
_refine_ls_wR_factor_gt 0.1300
_refine_ls_wR_factor_ref 0.1315
_reflns_number_gt 6507
_reflns_number_total 6928
_reflns_threshold_expression >2sigma(I)
_cod_data_source_file om070185j-file002.cif
_cod_data_source_block 2
_cod_depositor_comments
;
The following automatic conversions were performed:

'_exptl_absorpt_correction_type' value 'Multi-scan' changed to
'multi-scan' according to
/home/saulius/struct/CIF-dictionaries/cif_core.dic dictionary named
'cif_core.dic' version 2.4.1 from 2010-06-29.

Automatic conversion script
Id: cif_fix_values 1715 2011-07-08 13:25:40Z adriana 
;
_cod_database_code 4073237

loop_
_symmetry_equiv_pos_as_xyz
'x, y, z'
'-x, -y, -z'

loop_
_atom_site_label
_atom_site_type_symbol
_atom_site_fract_x
_atom_site_fract_y
_atom_site_fract_z
_atom_site_U_iso_or_equiv
_atom_site_adp_type
_atom_site_occupancy
_atom_site_symmetry_multiplicity
_atom_site_calc_flag
_atom_site_refinement_flags
Fe1 Fe 0.30651(3) 0.06474(2) 0.26066(2) 0.01133(9) Uani 1 1 d .
Fe2 Fe 0.32396(3) 0.23296(3) 0.41845(2) 0.01185(9) Uani 1 1 d .
Fe3 Fe 0.33867(3) 0.21584(3) 0.09367(2) 0.01198(9) Uani 1 1 d .
Si1 Si 0.22822(6) 0.24866(5) 0.24952(4) 0.01069(12) Uani 1 1 d .
Si2 Si 0.14129(6) 0.49125(5) 0.23929(5) 0.01332(12) Uani 1 1 d .
Si3 Si -0.07664(6) 0.26522(5) 0.23066(5) 0.01253(12) Uani 1 1 d .
N1 N 0.09712(18) 0.33107(15) 0.23722(14) 0.0124(3) Uani 1 1 d .
C1 C 0.4417(2) 0.3611(2) 0.38297(17) 0.0162(4) Uani 1 1 d .
C2 C 0.4767(2) 0.33115(19) 0.12810(18) 0.0165(4) Uani 1 1 d .
C3 C 0.4448(2) 0.12978(18) 0.36790(17) 0.0140(4) Uani 1 1 d .
C4 C 0.4473(2) 0.10974(19) 0.15707(17) 0.0149(4) Uani 1 1 d .
C5 C 0.3499(2) -0.11070(19) 0.27829(19) 0.0179(4) Uani 1 1 d .
H5 H 0.4368 -0.1254 0.2902 0.022 Uiso 1 1 calc R
C6 C 0.2847(2) -0.10397(19) 0.17433(18) 0.0173(4) Uani 1 1 d .
H6 H 0.3219 -0.1124 0.1061 0.021 Uiso 1 1 calc R
C7 C 0.1520(2) -0.08194(19) 0.19321(18) 0.0170(4) Uani 1 1 d .
H7 H 0.0875 -0.0739 0.1393 0.020 Uiso 1 1 calc R
C8 C 0.1357(2) -0.07450(19) 0.30785(19) 0.0174(4) Uani 1 1 d .
H8 H 0.0584 -0.0613 0.3427 0.021 Uiso 1 1 calc R
C9 C 0.2582(2) -0.09083(19) 0.36092(18) 0.0177(4) Uani 1 1 d .
H9 H 0.2754 -0.0889 0.4364 0.021 Uiso 1 1 calc R
C10 C 0.3046(3) 0.1353(2) 0.56925(18) 0.0188(4) Uani 1 1 d .
H10 H 0.3469 0.0709 0.5860 0.023 Uiso 1 1 calc R
C11 C 0.1751(2) 0.1271(2) 0.51729(18) 0.0179(4) Uani 1 1 d .
H11 H 0.1186 0.0559 0.4935 0.021 Uiso 1 1 calc R
C12 C 0.1463(2) 0.2458(2) 0.50776(18) 0.0184(4) Uani 1 1 d .
H12 H 0.0677 0.2657 0.4781 0.022 Uiso 1 1 calc R
C13 C 0.2597(2) 0.3278(2) 0.55195(17) 0.0180(4) Uani 1 1 d .
H13 H 0.2693 0.4116 0.5552 0.022 Uiso 1 1 calc R
C14 C 0.3573(2) 0.2590(2) 0.59081(17) 0.0188(4) Uani 1 1 d .
H14 H 0.4405 0.2905 0.6243 0.023 Uiso 1 1 calc R
C15 C 0.3627(3) 0.1810(2) -0.07701(18) 0.0227(5) Uani 1 1 d .
H15 H 0.4420 0.1679 -0.1085 0.027 Uiso 1 1 calc R
C16 C 0.2594(3) 0.0914(2) -0.03599(18) 0.0199(4) Uani 1 1 d .
H16 H 0.2589 0.0087 -0.0353 0.024 Uiso 1 1 calc R
C17 C 0.1554(2) 0.1497(2) 0.00439(18) 0.0187(4) Uani 1 1 d .
H17 H 0.0757 0.1117 0.0361 0.022 Uiso 1 1 calc R
C18 C 0.1954(2) 0.2758(2) -0.01250(18) 0.0185(4) Uani 1 1 d .
H18 H 0.1462 0.3351 0.0054 0.022 Uiso 1 1 calc R
C19 C 0.3238(3) 0.2954(2) -0.06151(19) 0.0220(5) Uani 1 1 d .
H19 H 0.3741 0.3701 -0.0804 0.026 Uiso 1 1 calc R
C20 C 0.3042(3) 0.5502(2) 0.1698(2) 0.0219(4) Uani 1 1 d .
H20A H 0.3775 0.5267 0.2104 0.033 Uiso 1 1 calc R
H20B H 0.3181 0.6369 0.1671 0.033 Uiso 1 1 calc R
H20C H 0.3003 0.5173 0.0964 0.033 Uiso 1 1 calc R
C21 C 0.0112(3) 0.5613(2) 0.1651(2) 0.0215(4) Uani 1 1 d .
H21A H 0.0066 0.5372 0.0889 0.032 Uiso 1 1 calc R
H21B H 0.0356 0.6479 0.1711 0.032 Uiso 1 1 calc R
H21C H -0.0754 0.5348 0.1971 0.032 Uiso 1 1 calc R
C22 C 0.1588(3) 0.5551(2) 0.38240(19) 0.0245(5) Uani 1 1 d .
H22A H 0.0807 0.5206 0.4232 0.037 Uiso 1 1 calc R
H22B H 0.1663 0.6414 0.3802 0.037 Uiso 1 1 calc R
H22C H 0.2383 0.5362 0.4175 0.037 Uiso 1 1 calc R
C23 C -0.1528(2) 0.2727(2) 0.08941(18) 0.0179(4) Uani 1 1 d .
H23A H -0.1494 0.3558 0.0705 0.027 Uiso 1 1 calc R
H23B H -0.2451 0.2309 0.0882 0.027 Uiso 1 1 calc R
H23C H -0.1028 0.2353 0.0372 0.027 Uiso 1 1 calc R
C24 C -0.1033(2) 0.1020(2) 0.26753(19) 0.0191(4) Uani 1 1 d .
H24A H -0.0564 0.0594 0.2170 0.029 Uiso 1 1 calc R
H24B H -0.1982 0.0680 0.2636 0.029 Uiso 1 1 calc R
H24C H -0.0691 0.0947 0.3409 0.029 Uiso 1 1 calc R
C25 C -0.1743(2) 0.3379(2) 0.33278(19) 0.0207(4) Uani 1 1 d .
H25A H -0.1396 0.3285 0.4056 0.031 Uiso 1 1 calc R
H25B H -0.2679 0.2999 0.3276 0.031 Uiso 1 1 calc R
H25C H -0.1653 0.4225 0.3174 0.031 Uiso 1 1 calc R
O1 O 0.51852(19) 0.44939(16) 0.37014(15) 0.0242(4) Uani 1 1 d .
O2 O 0.57135(18) 0.40543(16) 0.14049(16) 0.0235(3) Uani 1 1 d .
O3 O 0.55131(17) 0.11059(15) 0.39751(14) 0.0194(3) Uani 1 1 d .
O4 O 0.55069(18) 0.07923(15) 0.13653(15) 0.0207(3) Uani 1 1 d .

loop_
_atom_site_aniso_label
_atom_site_aniso_U_11
_atom_site_aniso_U_22
_atom_site_aniso_U_33
_atom_site_aniso_U_23
_atom_site_aniso_U_13
_atom_site_aniso_U_12
Fe1 0.01308(17) 0.00682(15) 0.01432(15) 0.00034(10) -0.00078(10) 0.00258(10)
Fe2 0.01404(17) 0.00856(15) 0.01303(15) 0.00012(10) -0.00120(10) 0.00249(10)
Fe3 0.01397(17) 0.00953(15) 0.01336(15) 0.00053(10) 0.00194(11) 0.00437(10)
Si1 0.0123(3) 0.0076(2) 0.0127(2) 0.00028(18) 0.00038(18) 0.00319(17)
Si2 0.0175(3) 0.0089(3) 0.0147(3) 0.00026(19) 0.0013(2) 0.00520(19)
Si3 0.0128(3) 0.0122(3) 0.0133(2) 0.00063(19) 0.00112(19) 0.00432(18)
N1 0.0131(9) 0.0103(8) 0.0146(7) 0.0004(6) 0.0005(6) 0.0045(5)
C1 0.0175(11) 0.0151(9) 0.0161(9) -0.0031(7) -0.0022(7) 0.0034(7)
C2 0.0201(11) 0.0119(9) 0.0191(9) 0.0029(7) 0.0058(7) 0.0061(7)
C3 0.0158(10) 0.0094(9) 0.0173(9) 0.0004(7) -0.0012(7) 0.0038(6)
C4 0.0148(10) 0.0114(9) 0.0188(9) -0.0003(7) 0.0000(7) 0.0030(6)
C5 0.0221(12) 0.0079(9) 0.0250(10) 0.0010(7) -0.0032(8) 0.0062(7)
C6 0.0220(11) 0.0090(9) 0.0209(10) -0.0028(7) -0.0014(8) 0.0036(7)
C7 0.0196(11) 0.0101(9) 0.0207(10) -0.0007(7) -0.0037(7) 0.0016(7)
C8 0.0185(11) 0.0100(9) 0.0227(10) 0.0019(7) 0.0011(8) 0.0001(7)
C9 0.0255(12) 0.0076(9) 0.0193(10) 0.0035(7) -0.0021(8) 0.0017(7)
C10 0.0283(13) 0.0138(10) 0.0148(9) 0.0049(7) 0.0000(8) 0.0053(8)
C11 0.0200(11) 0.0159(10) 0.0166(9) 0.0018(7) 0.0033(8) 0.0003(7)
C12 0.0187(11) 0.0219(11) 0.0159(9) 0.0006(8) 0.0023(7) 0.0068(8)
C13 0.0247(12) 0.0163(10) 0.0143(9) -0.0022(7) 0.0019(7) 0.0070(7)
C14 0.0235(12) 0.0187(10) 0.0141(9) 0.0008(7) -0.0035(7) 0.0039(8)
C15 0.0287(13) 0.0292(12) 0.0137(9) -0.0004(8) 0.0049(8) 0.0143(9)
C16 0.0290(13) 0.0160(10) 0.0163(9) -0.0042(7) -0.0034(8) 0.0092(8)
C17 0.0189(12) 0.0201(10) 0.0167(9) 0.0000(8) -0.0036(7) 0.0037(7)
C18 0.0212(12) 0.0199(11) 0.0169(9) 0.0009(8) -0.0014(7) 0.0107(8)
C19 0.0302(13) 0.0207(11) 0.0159(9) 0.0074(8) 0.0036(8) 0.0065(9)
C20 0.0225(12) 0.0113(9) 0.0324(12) 0.0027(8) 0.0073(9) 0.0032(7)
C21 0.0245(13) 0.0149(10) 0.0269(11) 0.0043(8) -0.0004(8) 0.0084(8)
C22 0.0408(15) 0.0151(10) 0.0180(10) -0.0038(8) -0.0009(9) 0.0068(9)
C23 0.0157(11) 0.0193(10) 0.0187(9) 0.0007(8) -0.0008(7) 0.0038(7)
C24 0.0178(11) 0.0162(10) 0.0227(10) 0.0038(8) -0.0011(8) 0.0021(7)
C25 0.0173(11) 0.0253(11) 0.0208(10) -0.0019(8) 0.0045(8) 0.0066(8)
O1 0.0251(10) 0.0160(8) 0.0285(9) -0.0003(6) 0.0014(7) -0.0041(6)
O2 0.0194(9) 0.0166(8) 0.0334(9) -0.0001(7) 0.0032(7) 0.0006(6)
O3 0.0150(9) 0.0178(8) 0.0261(8) -0.0003(6) -0.0055(6) 0.0061(6)
O4 0.0176(9) 0.0169(8) 0.0296(8) 0.0009(6) 0.0044(6) 0.0077(6)

loop_
_atom_type_symbol
_atom_type_description
_atom_type_scat_dispersion_real
_atom_type_scat_dispersion_imag
_atom_type_scat_source
C C 0.0033 0.0016 'International Tables Vol C Tables 4.2.6.8 and 6.1.1.4'
H H 0.0000 0.0000 'International Tables Vol C Tables 4.2.6.8 and 6.1.1.4'
Fe Fe 0.3463 0.8444 'International Tables Vol C Tables 4.2.6.8 and 6.1.1.4'
Si Si 0.0817 0.0704 'International Tables Vol C Tables 4.2.6.8 and 6.1.1.4'
O O 0.0106 0.0060 'International Tables Vol C Tables 4.2.6.8 and 6.1.1.4'
N N 0.0061 0.0033 'International Tables Vol C Tables 4.2.6.8 and 6.1.1.4'

loop_
_geom_angle_atom_site_label_1
_geom_angle_atom_site_label_2
_geom_angle_atom_site_label_3
_geom_angle
C4 Fe1 C3 84.16(9)
C4 Fe1 C5 92.64(9)
C3 Fe1 C5 91.21(9)
C4 Fe1 C6 81.77(9)
C3 Fe1 C6 126.91(9)
C5 Fe1 C6 39.15(8)
C4 Fe1 C9 131.01(9)
C3 Fe1 C9 87.84(9)
C5 Fe1 C9 39.21(9)
C6 Fe1 C9 65.25(9)
C4 Fe1 C7 110.38(9)
C3 Fe1 C7 151.81(9)
C5 Fe1 C7 64.91(9)
C6 Fe1 C7 38.66(9)
C9 Fe1 C7 64.28(8)
C4 Fe1 C8 145.65(9)
C3 Fe1 C8 119.86(9)
C5 Fe1 C8 64.81(9)
C6 Fe1 C8 64.30(9)
C9 Fe1 C8 38.47(9)
C7 Fe1 C8 37.67(8)
C4 Fe1 Si1 94.65(6)
C3 Fe1 Si1 92.56(6)
C5 Fe1 Si1 172.10(7)
C6 Fe1 Si1 139.35(7)
C9 Fe1 Si1 134.02(7)
C7 Fe1 Si1 109.49(6)
C8 Fe1 Si1 107.31(6)
C4 Fe1 Fe3 46.44(6)
C3 Fe1 Fe3 105.99(6)
C5 Fe1 Fe3 131.39(7)
C6 Fe1 Fe3 100.25(6)
C9 Fe1 Fe3 164.55(6)
C7 Fe1 Fe3 101.26(6)
C8 Fe1 Fe3 131.83(6)
Si1 Fe1 Fe3 53.824(16)
C4 Fe1 Fe2 110.35(6)
C3 Fe1 Fe2 46.73(6)
C5 Fe1 Fe2 126.17(6)
C6 Fe1 Fe2 163.26(6)
C9 Fe1 Fe2 98.07(6)
C7 Fe1 Fe2 136.87(6)
C8 Fe1 Fe2 103.95(6)
Si1 Fe1 Fe2 53.534(16)
Fe3 Fe1 Fe2 96.487(14)
C1 Fe2 C3 90.03(10)
C1 Fe2 C13 91.02(9)
C3 Fe2 C13 147.02(9)
C1 Fe2 C14 95.06(9)
C3 Fe2 C14 107.46(9)
C13 Fe2 C14 39.65(9)
C1 Fe2 C11 156.05(9)
C3 Fe2 C11 108.06(9)
C13 Fe2 C11 65.22(9)
C14 Fe2 C11 65.03(9)
C1 Fe2 C12 122.15(10)
C3 Fe2 C12 146.91(9)
C13 Fe2 C12 38.92(9)
C14 Fe2 C12 65.63(9)
C11 Fe2 C12 38.93(9)
C1 Fe2 C10 129.67(10)
C3 Fe2 C10 88.82(9)
C13 Fe2 C10 65.60(9)
C14 Fe2 C10 38.63(9)
C11 Fe2 C10 38.89(9)
C12 Fe2 C10 65.46(9)
C1 Fe2 Si1 85.66(7)
C3 Fe2 Si1 94.60(6)
C13 Fe2 Si1 118.34(7)
C14 Fe2 Si1 157.92(7)
C11 Fe2 Si1 107.71(7)
C12 Fe2 Si1 95.31(6)
C10 Fe2 Si1 144.56(7)
C1 Fe2 Fe1 109.63(7)
C3 Fe2 Fe1 46.18(6)
C13 Fe2 Fe1 157.24(7)
C14 Fe2 Fe1 141.70(6)
C11 Fe2 Fe1 94.30(6)
C12 Fe2 Fe1 118.57(7)
C10 Fe2 Fe1 105.25(6)
Si1 Fe2 Fe1 56.367(17)
C2 Fe3 C4 84.85(10)
C2 Fe3 C19 89.27(10)
C4 Fe3 C19 135.43(9)
C2 Fe3 C18 112.53(10)
C4 Fe3 C18 159.09(9)
C19 Fe3 C18 39.05(9)
C2 Fe3 C17 151.36(10)
C4 Fe3 C17 122.33(9)
C19 Fe3 C17 65.44(10)
C18 Fe3 C17 38.99(9)
C2 Fe3 C16 141.74(10)
C4 Fe3 C16 93.75(9)
C19 Fe3 C16 65.28(9)
C18 Fe3 C16 65.45(9)
C17 Fe3 C16 39.23(9)
C2 Fe3 C15 103.94(10)
C4 Fe3 C15 100.00(9)
C19 Fe3 C15 39.21(9)
C18 Fe3 C15 65.50(9)
C17 Fe3 C15 65.34(10)
C16 Fe3 C15 38.57(10)
C2 Fe3 Si1 92.56(7)
C4 Fe3 Si1 96.91(7)
C19 Fe3 Si1 127.51(7)
C18 Fe3 Si1 93.92(6)
C17 Fe3 Si1 92.75(6)
C16 Fe3 Si1 125.44(7)
C15 Fe3 Si1 157.27(7)
C2 Fe3 Fe1 107.04(7)
C4 Fe3 Fe1 46.30(6)
C19 Fe3 Fe1 163.41(7)
C18 Fe3 Fe1 131.24(7)
C17 Fe3 Fe1 99.30(6)
C16 Fe3 Fe1 98.95(7)
C15 Fe3 Fe1 129.95(7)
Si1 Fe3 Fe1 56.427(17)
N1 Si1 Fe2 118.72(6)
N1 Si1 Fe3 117.46(6)
Fe2 Si1 Fe3 120.83(3)
N1 Si1 Fe1 151.53(7)
Fe2 Si1 Fe1 70.099(19)
Fe3 Si1 Fe1 69.748(18)
N1 Si2 C22 112.03(10)
N1 Si2 C20 113.34(9)
C22 Si2 C20 106.89(12)
N1 Si2 C21 111.63(10)
C22 Si2 C21 107.27(12)
C20 Si2 C21 105.23(11)
N1 Si3 C24 110.76(10)
N1 Si3 C25 111.41(10)
C24 Si3 C25 105.56(11)
N1 Si3 C23 112.26(9)
C24 Si3 C23 106.99(11)
C25 Si3 C23 109.55(11)
Si1 N1 Si3 124.35(10)
Si1 N1 Si2 117.89(10)
Si3 N1 Si2 117.66(10)
O1 C1 Fe2 173.24(19)
O2 C2 Fe3 173.3(2)
O3 C3 Fe1 137.41(17)
O3 C3 Fe2 135.25(17)
Fe1 C3 Fe2 87.09(9)
O4 C4 Fe1 136.23(18)
O4 C4 Fe3 136.32(18)
Fe1 C4 Fe3 87.26(9)
C6 C5 C9 107.7(2)
C6 C5 Fe1 71.06(12)
C9 C5 Fe1 71.09(12)
C5 C6 C7 107.99(19)
C5 C6 Fe1 69.79(12)
C7 C6 Fe1 72.63(12)
C8 C7 C6 108.1(2)
C8 C7 Fe1 71.45(12)
C6 C7 Fe1 68.71(12)
C7 C8 C9 108.1(2)
C7 C8 Fe1 70.88(12)
C9 C8 Fe1 68.58(12)
C5 C9 C8 108.13(19)
C5 C9 Fe1 69.70(12)
C8 C9 Fe1 72.96(12)
C14 C10 C11 107.6(2)
C14 C10 Fe2 69.94(12)
C11 C10 Fe2 70.20(12)
C10 C11 C12 108.8(2)
C10 C11 Fe2 70.91(13)
C12 C11 Fe2 70.81(13)
C13 C12 C11 107.3(2)
C13 C12 Fe2 69.41(13)
C11 C12 Fe2 70.26(12)
C12 C13 C14 108.2(2)
C12 C13 Fe2 71.67(12)
C14 C13 Fe2 70.64(12)
C10 C14 C13 108.1(2)
C10 C14 Fe2 71.42(12)
C13 C14 Fe2 69.71(12)
C16 C15 C19 107.8(2)
C16 C15 Fe3 70.66(12)
C19 C15 Fe3 69.55(13)
C15 C16 C17 108.2(2)
C15 C16 Fe3 70.77(13)
C17 C16 Fe3 70.05(12)
C18 C17 C16 107.9(2)
C18 C17 Fe3 70.48(13)
C16 C17 Fe3 70.72(13)
C19 C18 C17 107.8(2)
C19 C18 Fe3 70.04(13)
C17 C18 Fe3 70.53(13)
C18 C19 C15 108.4(2)
C18 C19 Fe3 70.91(12)
C15 C19 Fe3 71.25(13)

loop_
_geom_bond_atom_site_label_1
_geom_bond_atom_site_label_2
_geom_bond_distance
Fe1 C4 1.919(2)
Fe1 C3 1.921(2)
Fe1 C5 2.114(2)
Fe1 C6 2.130(2)
Fe1 C9 2.132(2)
Fe1 C7 2.182(2)
Fe1 C8 2.189(2)
Fe1 Si1 2.3544(6)
Fe1 Fe3 2.6511(4)
Fe1 Fe2 2.6589(4)
Fe2 C1 1.750(2)
Fe2 C3 1.939(2)
Fe2 C13 2.112(2)
Fe2 C14 2.124(2)
Fe2 C11 2.134(2)
Fe2 C12 2.142(2)
Fe2 C10 2.144(2)
Fe2 Si1 2.2741(6)
Fe3 C2 1.753(2)
Fe3 C4 1.923(2)
Fe3 C19 2.113(2)
Fe3 C18 2.125(2)
Fe3 C17 2.126(2)
Fe3 C16 2.134(2)
Fe3 C15 2.136(2)
Fe3 Si1 2.2810(6)
Si1 N1 1.7566(18)
Si2 N1 1.7726(18)
Si2 C22 1.867(2)
Si2 C20 1.874(2)
Si2 C21 1.874(2)
Si3 N1 1.7675(19)
Si3 C24 1.867(2)
Si3 C25 1.874(2)
Si3 C23 1.876(2)
C1 O1 1.153(3)
C2 O2 1.149(3)
C3 O3 1.184(3)
C4 O4 1.187(3)
C5 C6 1.422(3)
C5 C9 1.424(3)
C6 C7 1.428(3)
C7 C8 1.411(3)
C8 C9 1.425(3)
C10 C14 1.412(3)
C10 C11 1.424(3)
C11 C12 1.425(3)
C12 C13 1.417(3)
C13 C14 1.437(3)
C15 C16 1.410(4)
C15 C19 1.426(3)
C16 C17 1.430(3)
C17 C18 1.419(3)
C18 C19 1.417(3)
